data_4113223
loop_
_publ_author_name
'Puay-Wah Phuan'
'James C. Ianni'
'Marisa C. Kozlowski'

_publ_section_title
;
 Is the A-Ring of Sparteine Essential for High Enantioselectivity in the
 Asymmetric Lithiation-Substitution of N-Boc-pyrrolidine?
;
_journal_name_full 'Journal of the American Chemical Society'
_journal_page_first 15473
_journal_page_last 15479
_journal_paper_doi 10.1021/ja046321i
_journal_volume 126
_journal_year 2004
_chemical_absolute_configuration syn
_chemical_formula_sum 'C23 H30 N2 O2'
_chemical_formula_weight 366.49
_space_group_IT_number 19
_symmetry_cell_setting orthorhombic
_symmetry_Int_Tables_number 19
_symmetry_space_group_name_Hall 'P 2ac 2ab'
_symmetry_space_group_name_H-M 'P 21 21 21'
_atom_sites_solution_hydrogens geom
_atom_sites_solution_primary direct
_audit_creation_method SHELXL-97
_cell_angle_alpha 90.00
_cell_angle_beta 90.00
_cell_angle_gamma 90.00
_cell_formula_units_Z 4
_cell_length_a 6.4860(4)
_cell_length_b 28.861(2)
_cell_length_c 10.7107(9)
_cell_measurement_temperature 143(1)
_cell_volume 2005.0(3)
_computing_data_collection 'CrystalClear (Rigaku, 1999)'
_computing_data_reduction 'CrystalClear (Rigaku, 1999)'
_computing_structure_refinement 'SHELXL-97 (Sheldrick, 1997)'
_computing_structure_solution 'SIR97 (Altomare, 1999)'
_diffrn_ambient_temperature 143(1)
_diffrn_measured_fraction_theta_full 0.970
_diffrn_measured_fraction_theta_max 0.970
_diffrn_measurement_device 'CCD Area Detector'
_diffrn_measurement_device_type 'Rigaku Mercury'
_diffrn_measurement_method 'phi rotations'
_diffrn_radiation_monochromator graphite
_diffrn_radiation_source 'rotating anode'
_diffrn_radiation_type MoK\a
_diffrn_radiation_wavelength 0.71073
_diffrn_reflns_av_R_equivalents 0.0000
_diffrn_reflns_av_sigmaI/netI 0.0268
_diffrn_reflns_limit_h_max 7
_diffrn_reflns_limit_h_min -5
_diffrn_reflns_limit_k_max 26
_diffrn_reflns_limit_k_min -34
_diffrn_reflns_limit_l_max 11
_diffrn_reflns_limit_l_min -12
_diffrn_reflns_number 15288
_diffrn_reflns_theta_full 25.05
_diffrn_reflns_theta_max 25.05
_diffrn_reflns_theta_min 2.82
_exptl_absorpt_coefficient_mu 0.077
_exptl_absorpt_correction_T_max 1.0000
_exptl_absorpt_correction_T_min 0.9370
_exptl_absorpt_correction_type multi-scan
_exptl_crystal_colour colorless
_exptl_crystal_density_diffrn 1.214
_exptl_crystal_description prism
_exptl_crystal_F_000 792
_exptl_crystal_size_max 0.42
_exptl_crystal_size_mid 0.12
_exptl_crystal_size_min 0.07
_refine_diff_density_max 0.310
_refine_diff_density_min -0.267
_refine_diff_density_rms 0.071
_refine_ls_extinction_coef 0.0162(12)
_refine_ls_extinction_expression Fc^*^=kFc[1+0.001xFc^2^\l^3^/sin(2\q)]^-1/4^
_refine_ls_extinction_method SHELXL
_refine_ls_goodness_of_fit_ref 1.218
_refine_ls_hydrogen_treatment constr
_refine_ls_matrix_type full
_refine_ls_number_parameters 250
_refine_ls_number_reflns 15288
_refine_ls_number_restraints 0
_refine_ls_restrained_S_all 1.218
_refine_ls_R_factor_all 0.0818
_refine_ls_R_factor_gt 0.0627
_refine_ls_shift/su_max 0.001
_refine_ls_shift/su_mean 0.000
_refine_ls_structure_factor_coef Fsqd
_refine_ls_weighting_details 'calc w=1/[\s^2^(Fo^2^)+(0.0593P)^2^+1.4790P] where P=(Fo^2^+2Fc^2^)/3'
_refine_ls_weighting_scheme calc
_refine_ls_wR_factor_gt 0.1528
_refine_ls_wR_factor_ref 0.1661
_reflns_number_gt 12979
_reflns_number_total 15288
_reflns_threshold_expression >2sigma(I)
_cod_data_source_file ja046321isi20040622_104540.cif
_cod_data_source_block shelxl
_cod_original_sg_symbol_H-M 'P 21 21 21 '
_cod_database_code 4113223

loop_
_symmetry_equiv_pos_as_xyz
'x, y, z'
'x+1/2, -y+1/2, -z'
'-x, y+1/2, -z+1/2'
'-x+1/2, -y, z+1/2'

loop_
_atom_site_label
_atom_site_type_symbol
_atom_site_fract_x
_atom_site_fract_y
_atom_site_fract_z
_atom_site_U_iso_or_equiv
_atom_site_adp_type
_atom_site_occupancy
_atom_site_symmetry_multiplicity
_atom_site_calc_flag
_atom_site_refinement_flags
C1 C 0.7672(3) 0.45898(6) 0.5011(3) 0.0330(6) Uani 1 1 d .
H1A H 0.7622 0.4722 0.4179 0.044 Uiso 1 1 calc R
H1B H 0.9073 0.4487 0.5165 0.044 Uiso 1 1 calc R
C2 C 0.7080(3) 0.49661(7) 0.5983(2) 0.0337(6) Uani 1 1 d .
H2 H 0.8252 0.5018 0.6542 0.045 Uiso 1 1 calc R
C3 C 0.6554(3) 0.54182(7) 0.5324(3) 0.0403(7) Uani 1 1 d .
H3A H 0.6183 0.5651 0.5936 0.054 Uiso 1 1 calc R
H3B H 0.7747 0.5528 0.4866 0.054 Uiso 1 1 calc R
C4 C 0.3032(3) 0.51676(7) 0.5124(2) 0.0345(6) Uani 1 1 d .
H4A H 0.1926 0.5114 0.4531 0.046 Uiso 1 1 calc R
H4B H 0.2564 0.5399 0.5716 0.046 Uiso 1 1 calc R
C5 C 0.3488(3) 0.47159(7) 0.5823(2) 0.0296(5) Uani 1 1 d .
H5 H 0.2258 0.4638 0.6311 0.039 Uiso 1 1 calc R
C6 C 0.4033(3) 0.42854(6) 0.5020(2) 0.0255(5) Uani 1 1 d .
H6 H 0.3342 0.4020 0.5411 0.034 Uiso 1 1 calc R
C7 C 0.5241(3) 0.48056(8) 0.6748(2) 0.0357(6) Uani 1 1 d .
H7A H 0.4845 0.5042 0.7345 0.048 Uiso 1 1 calc R
H7B H 0.5577 0.4524 0.7201 0.048 Uiso 1 1 calc R
C8 C 0.7081(3) 0.37609(7) 0.5156(2) 0.0257(5) Uani 1 1 d .
C9 C 0.5600(3) 0.33511(7) 0.5258(2) 0.0252(5) Uani 1 1 d .
H9 H 0.4420 0.3409 0.4708 0.033 Uiso 1 1 calc R
C10 C 0.4804(3) 0.32881(7) 0.6581(2) 0.0223(5) Uani 1 1 d .
C11 C 0.2763(3) 0.31374(6) 0.6782(2) 0.0275(5) Uani 1 1 d .
H11 H 0.1877 0.3108 0.6104 0.037 Uiso 1 1 calc R
C12 C 0.2056(3) 0.30333(7) 0.7953(2) 0.0259(5) Uani 1 1 d .
H12 H 0.0722 0.2921 0.8052 0.034 Uiso 1 1 calc R
C13 C 0.3321(3) 0.30934(6) 0.9009(2) 0.0235(5) Uani 1 1 d .
C14 C 0.2595(3) 0.30113(6) 1.0244(2) 0.0258(5) Uani 1 1 d .
H14 H 0.1267 0.2899 1.0367 0.034 Uiso 1 1 calc R
C15 C 0.3836(3) 0.30967(7) 1.1248(2) 0.0293(5) Uani 1 1 d .
C16 C 0.5876(3) 0.32503(8) 1.1067(2) 0.0352(6) Uani 1 1 d .
H16 H 0.6724 0.3303 1.1752 0.047 Uiso 1 1 calc R
C17 C 0.6611(3) 0.33227(7) 0.9890(2) 0.0317(5) Uani 1 1 d .
H17 H 0.7968 0.3419 0.9785 0.042 Uiso 1 1 calc R
C18 C 0.5362(3) 0.32547(7) 0.8830(2) 0.0236(5) Uani 1 1 d .
C19 C 0.6054(3) 0.33437(7) 0.7591(2) 0.0263(5) Uani 1 1 d .
H19 H 0.7403 0.3443 0.7468 0.035 Uiso 1 1 calc R
C20 C 0.4301(4) 0.57790(8) 0.3805(3) 0.0537(8) Uani 1 1 d .
H20A H 0.3964 0.6014 0.4406 0.081 Uiso 1 1 calc R
H20B H 0.3138 0.5727 0.3268 0.081 Uiso 1 1 calc R
H20C H 0.5458 0.5879 0.3315 0.081 Uiso 1 1 calc R
C21 C 0.3289(3) 0.43019(7) 0.3671(2) 0.0320(6) Uani 1 1 d .
H21A H 0.3679 0.4021 0.3252 0.048 Uiso 1 1 calc R
H21B H 0.3905 0.4562 0.3255 0.048 Uiso 1 1 calc R
H21C H 0.1816 0.4333 0.3657 0.048 Uiso 1 1 calc R
C22 C 0.6661(3) 0.29054(6) 0.4828(2) 0.0338(6) Uani 1 1 d .
H22A H 0.7838 0.2846 0.5347 0.051 Uiso 1 1 calc R
H22B H 0.7100 0.2939 0.3977 0.051 Uiso 1 1 calc R
H22C H 0.5712 0.2651 0.4889 0.051 Uiso 1 1 calc R
C23 C 0.1125(3) 0.30141(8) 1.2728(2) 0.0383(6) Uani 1 1 d .
H23A H 0.0647 0.2716 1.2457 0.057 Uiso 1 1 calc R
H23B H 0.0391 0.3252 1.2288 0.057 Uiso 1 1 calc R
H23C H 0.0888 0.3046 1.3609 0.057 Uiso 1 1 calc R
N1 N 0.6262(2) 0.41892(5) 0.50763(19) 0.0257(4) Uani 1 1 d .
N2 N 0.4826(3) 0.53454(6) 0.4458(2) 0.0357(5) Uani 1 1 d .
O1 O 0.8959(2) 0.36937(5) 0.51653(17) 0.0366(4) Uani 1 1 d .
O2 O 0.3282(2) 0.30552(5) 1.24770(16) 0.0378(4) Uani 1 1 d .

loop_
_atom_site_aniso_label
_atom_site_aniso_U_11
_atom_site_aniso_U_22
_atom_site_aniso_U_33
_atom_site_aniso_U_23
_atom_site_aniso_U_13
_atom_site_aniso_U_12
C1 0.0252(12) 0.0312(12) 0.0426(17) 0.0026(11) 0.0058(12) -0.0029(8)
C2 0.0282(13) 0.0342(13) 0.0388(18) -0.0057(11) -0.0024(11) -0.0014(9)
C3 0.0378(15) 0.0319(13) 0.051(2) -0.0061(12) -0.0001(12) -0.0021(10)
C4 0.0334(13) 0.0349(12) 0.0351(17) -0.0054(11) -0.0030(13) 0.0047(9)
C5 0.0258(13) 0.0406(14) 0.0225(14) 0.0041(10) 0.0042(10) 0.0018(9)
C6 0.0195(11) 0.0294(11) 0.0277(14) 0.0036(11) -0.0013(11) -0.0008(8)
C7 0.0345(14) 0.0443(14) 0.0284(17) -0.0044(11) -0.0028(12) 0.0077(10)
C8 0.0273(14) 0.0328(12) 0.0171(14) 0.0025(10) 0.0019(10) 0.0004(9)
C9 0.0267(13) 0.0286(11) 0.0202(14) 0.0007(10) -0.0028(9) 0.0001(8)
C10 0.0219(12) 0.0219(11) 0.0231(14) -0.0016(9) -0.0007(10) 0.0028(8)
C11 0.0248(13) 0.0292(12) 0.0284(16) -0.0014(10) -0.0043(10) -0.0015(9)
C12 0.0234(12) 0.0289(12) 0.0253(15) -0.0015(10) 0.0014(10) -0.0027(9)
C13 0.0197(12) 0.0229(11) 0.0280(15) -0.0007(9) 0.0007(10) 0.0011(8)
C14 0.0185(12) 0.0306(11) 0.0283(16) 0.0019(10) 0.0026(10) -0.0006(8)
C15 0.0321(14) 0.0339(13) 0.0220(15) 0.0031(10) 0.0000(11) 0.0021(10)
C16 0.0256(14) 0.0509(15) 0.0292(18) -0.0011(12) -0.0074(11) -0.0045(10)
C17 0.0211(12) 0.0495(13) 0.0246(15) 0.0018(12) -0.0024(11) -0.0050(9)
C18 0.0238(13) 0.0255(12) 0.0215(15) -0.0005(10) 0.0004(10) 0.0010(8)
C19 0.0225(11) 0.0291(12) 0.0275(15) 0.0014(10) -0.0002(10) -0.0022(8)
C20 0.0665(19) 0.0346(14) 0.060(2) 0.0068(14) -0.0111(16) -0.0069(12)
C21 0.0331(14) 0.0325(13) 0.0304(15) -0.0006(10) -0.0009(11) 0.0019(9)
C22 0.0395(14) 0.0304(12) 0.0316(16) -0.0003(11) 0.0051(12) -0.0021(9)
C23 0.0356(14) 0.0593(16) 0.0198(15) 0.0041(12) 0.0069(11) -0.0033(11)
N1 0.0197(9) 0.0263(9) 0.0312(12) 0.0019(8) 0.0018(9) -0.0020(6)
N2 0.0373(11) 0.0286(10) 0.0412(15) 0.0031(9) -0.0040(10) -0.0033(8)
O1 0.0229(9) 0.0364(9) 0.0504(13) 0.0044(9) -0.0002(8) 0.0027(6)
O2 0.0291(10) 0.0627(11) 0.0214(11) 0.0046(8) 0.0022(7) -0.0012(7)

loop_
_atom_type_symbol
_atom_type_description
_atom_type_scat_dispersion_real
_atom_type_scat_dispersion_imag
_atom_type_scat_source
C C 0.0033 0.0016 'International Tables Vol C Tables 4.2.6.8 and 6.1.1.4'
H H 0.0000 0.0000 'International Tables Vol C Tables 4.2.6.8 and 6.1.1.4'
N N 0.0061 0.0033 'International Tables Vol C Tables 4.2.6.8 and 6.1.1.4'
O O 0.0106 0.0060 'International Tables Vol C Tables 4.2.6.8 and 6.1.1.4'

loop_
_geom_angle_atom_site_label_1
_geom_angle_atom_site_label_2
_geom_angle_atom_site_label_3
_geom_angle
N1 C1 C2 111.26(19)
C7 C2 C3 109.61(18)
C7 C2 C1 110.05(18)
C3 C2 C1 110.1(2)
N2 C3 C2 109.94(17)
N2 C4 C5 112.60(17)
C7 C5 C4 108.43(17)
C7 C5 C6 108.96(16)
C4 C5 C6 117.04(19)
N1 C6 C21 110.82(19)
N1 C6 C5 110.60(16)
C21 C6 C5 115.33(17)
C2 C7 C5 106.6(2)
O1 C8 N1 122.25(17)
O1 C8 C9 119.91(17)
N1 C8 C9 117.83(18)
C10 C9 C8 111.89(18)
C10 C9 C22 109.47(17)
C8 C9 C22 110.28(17)
C19 C10 C11 118.3(2)
C19 C10 C9 121.67(19)
C11 C10 C9 119.9(2)
C12 C11 C10 121.5(2)
C11 C12 C13 120.9(2)
C12 C13 C18 118.4(2)
C12 C13 C14 122.24(18)
C18 C13 C14 119.3(2)
C15 C14 C13 120.47(19)
C14 C15 O2 125.9(2)
C14 C15 C16 120.1(2)
O2 C15 C16 114.0(2)
C17 C16 C15 120.3(2)
C16 C17 C18 121.50(19)
C17 C18 C13 118.3(2)
C17 C18 C19 123.01(19)
C13 C18 C19 118.7(2)
C10 C19 C18 122.1(2)
C8 N1 C6 124.19(15)
C8 N1 C1 118.51(16)
C6 N1 C1 117.28(15)
C4 N2 C3 110.53(19)
C4 N2 C20 110.27(17)
C3 N2 C20 110.77(17)
C15 O2 C23 116.43(18)

loop_
_geom_bond_atom_site_label_1
_geom_bond_atom_site_label_2
_geom_bond_distance
C1 N1 1.476(2)
C1 C2 1.553(3)
C2 C7 1.520(3)
C2 C3 1.522(3)
C3 N2 1.469(3)
C4 N2 1.458(3)
C4 C5 1.532(3)
C5 C7 1.531(3)
C5 C6 1.552(3)
C6 N1 1.473(2)
C6 C21 1.524(3)
C8 O1 1.233(2)
C8 N1 1.348(2)
C8 C9 1.528(3)
C9 C10 1.519(3)
C9 C22 1.530(3)
C10 C19 1.362(3)
C10 C11 1.410(3)
C11 C12 1.369(3)
C12 C13 1.408(3)
C13 C18 1.417(3)
C13 C14 1.424(3)
C14 C15 1.366(3)
C15 O2 1.370(3)
C15 C16 1.409(3)
C16 C17 1.364(3)
C17 C18 1.408(3)
C18 C19 1.424(3)
C20 N2 1.474(3)
C23 O2 1.430(2)
